data_4065968
loop_
_publ_author_name
'Zhang, Ben-Shang'
'Wang, Wei'
'Shao, Dan-Dan'
'Hao, Xin-Qi'
'Gong, Jun-Fang'
'Song, Mao-Ping'

_publ_section_title
;
 Unsymmetrical Chiral PCN Pincer Palladium(II) and Nickel(II) Complexes of
 (Imidazolinyl)aryl Phosphinite Ligands: Synthesis via Ligand C&#x2212;H
 Activation, Crystal Structures, and Catalytic Studies
;
_journal_issue 11
_journal_name_full Organometallics
_journal_page_first 2579
_journal_paper_doi 10.1021/om100232n
_journal_volume 29
_journal_year 2010
_chemical_absolute_configuration S
_chemical_formula_sum 'C25 H33 Cl N2 O2 P Pd'
_chemical_formula_weight 566.35
_chemical_name_systematic
; 
 ? 
;
_space_group_IT_number 19
_symmetry_cell_setting orthorhombic
_symmetry_space_group_name_Hall 'P 2ac 2ab'
_symmetry_space_group_name_H-M 'P 21 21 21'
_atom_sites_solution_hydrogens geom
_atom_sites_solution_primary direct
_atom_sites_solution_secondary difmap
_audit_creation_method SHELXL-97
_cell_angle_alpha 90.00
_cell_angle_beta 90.00
_cell_angle_gamma 90.00
_cell_formula_units_Z 4
_cell_length_a 10.182(2)
_cell_length_b 11.955(2)
_cell_length_c 21.988(4)
_cell_measurement_reflns_used 5051
_cell_measurement_temperature 293(2)
_cell_measurement_theta_max 27.9203
_cell_measurement_theta_min 1.9388
_cell_volume 2676.5(8)
_computing_cell_refinement 'CrystalClear (Rigaku/MSC Inc., 2006)'
_computing_data_collection 'CrystalClear (Rigaku/MSC Inc., 2006)'
_computing_data_reduction 'CrystalClear (Rigaku/MSC Inc., 2006)'
_computing_molecular_graphics 'CrystalStructure 3.7.0'
_computing_publication_material 'CrystalStructure 3.7.0'
_computing_structure_refinement 'SHELXL-97 (Sheldrick, 1997)'
_computing_structure_solution 'SHELXS-97 (Sheldrick, 1990)'
_diffrn_ambient_temperature 293(2)
_diffrn_measured_fraction_theta_full 0.951
_diffrn_measured_fraction_theta_max 0.951
_diffrn_measurement_device_type 'Rigaku Saturn724'
_diffrn_measurement_method dtprofit.ref
_diffrn_radiation_monochromator graphite
_diffrn_radiation_source 'fine-focus sealed tube'
_diffrn_radiation_type MoK\a
_diffrn_radiation_wavelength 0.71073
_diffrn_reflns_av_R_equivalents 0.1050
_diffrn_reflns_av_sigmaI/netI 0.0811
_diffrn_reflns_limit_h_max 12
_diffrn_reflns_limit_h_min -12
_diffrn_reflns_limit_k_max 14
_diffrn_reflns_limit_k_min -14
_diffrn_reflns_limit_l_max 26
_diffrn_reflns_limit_l_min -26
_diffrn_reflns_number 24885
_diffrn_reflns_theta_full 25.00
_diffrn_reflns_theta_max 25.00
_diffrn_reflns_theta_min 2.20
_exptl_absorpt_coefficient_mu 0.876
_exptl_absorpt_correction_T_max 0.8443
_exptl_absorpt_correction_T_min 0.8443
_exptl_absorpt_correction_type empirical
_exptl_crystal_colour Colorless
_exptl_crystal_density_diffrn 1.405
_exptl_crystal_density_method 'not measured'
_exptl_crystal_description PRISMATIC
_exptl_crystal_F_000 1164
_exptl_crystal_size_max 0.20
_exptl_crystal_size_mid 0.20
_exptl_crystal_size_min 0.20
_refine_diff_density_max 0.617
_refine_diff_density_min -0.368
_refine_diff_density_rms 0.088
_refine_ls_abs_structure_details 'Flack H D (1983), Acta Cryst. A39, 876-881'
_refine_ls_abs_structure_Flack -0.04(8)
_refine_ls_extinction_method none
_refine_ls_goodness_of_fit_ref 1.071
_refine_ls_hydrogen_treatment constr
_refine_ls_matrix_type full
_refine_ls_number_parameters 287
_refine_ls_number_reflns 4310
_refine_ls_number_restraints 42
_refine_ls_restrained_S_all 1.070
_refine_ls_R_factor_all 0.0938
_refine_ls_R_factor_gt 0.0825
_refine_ls_shift/su_max 0.000
_refine_ls_shift/su_mean 0.000
_refine_ls_structure_factor_coef Fsqd
_refine_ls_weighting_details 'calc w=1/[\s^2^(Fo^2^)+(0.0874P)^2^+0.0000P] where P=(Fo^2^+2Fc^2^)/3'
_refine_ls_weighting_scheme calc
_refine_ls_wR_factor_gt 0.1731
_refine_ls_wR_factor_ref 0.1813
_reflns_number_gt 3853
_reflns_number_total 4310
_reflns_threshold_expression >2sigma(I)
_cod_data_source_file om100232n_si_002.cif
_cod_data_source_block Complex-3b
_cod_depositor_comments
;
The following automatic conversions were performed:

'_symmetry_cell_setting' value 'Orthorhombic' changed to
'orthorhombic' according to
/home/saulius/struct/CIF-dictionaries/cif_core.dic dictionary named
'cif_core.dic' version 2.4.1 from 2010-06-29.

Automatic conversion script
Id: cif_fix_values 1715 2011-07-08 13:25:40Z adriana 
;
_cod_original_sg_symbol_H-M P2(1)2(1)2(1)
_cod_database_code 4065968

loop_
_symmetry_equiv_pos_as_xyz
'x, y, z'
'-x+1/2, -y, z+1/2'
'x+1/2, -y+1/2, -z'
'-x, y+1/2, -z+1/2'

loop_
_atom_site_label
_atom_site_type_symbol
_atom_site_fract_x
_atom_site_fract_y
_atom_site_fract_z
_atom_site_U_iso_or_equiv
_atom_site_adp_type
_atom_site_occupancy
_atom_site_symmetry_multiplicity
_atom_site_calc_flag
_atom_site_refinement_flags
_atom_site_disorder_assembly
_atom_site_disorder_group
Pd1 Pd 0.86140(7) 0.53399(6) 0.36689(4) 0.0511(3) Uani 1 1 d . . .
Cl1 Cl 1.0900(3) 0.5684(3) 0.3503(2) 0.0924(13) Uani 1 1 d . . .
P1 P 0.7816(3) 0.7029(2) 0.38291(15) 0.0553(8) Uani 1 1 d . A .
O1 O 0.6209(7) 0.6904(6) 0.3878(3) 0.0548(18) Uani 1 1 d . . .
O2 O 0.3371(8) -0.0953(8) 0.3549(5) 0.093(3) Uani 1 1 d . . .
N1 N 0.8688(8) 0.3593(6) 0.3585(4) 0.0455(18) Uani 1 1 d U . .
N2 N 0.7529(7) 0.2007(7) 0.3428(4) 0.053(2) Uani 1 1 d . . .
C1 C 0.2963(14) -0.1597(15) 0.3026(8) 0.111(6) Uani 1 1 d . . .
H1A H 0.2254 -0.2084 0.3139 0.167 Uiso 1 1 calc R . .
H1B H 0.3689 -0.2035 0.2881 0.167 Uiso 1 1 calc R . .
H1C H 0.2676 -0.1099 0.2710 0.167 Uiso 1 1 calc R . .
C2 C 0.4386(10) -0.0225(10) 0.3466(5) 0.058(3) Uani 1 1 d . . .
C3 C 0.4798(11) 0.0269(12) 0.4006(6) 0.074(3) Uani 1 1 d . . .
H3A H 0.4370 0.0124 0.4371 0.089 Uiso 1 1 calc R . .
C4 C 0.5879(12) 0.0991(10) 0.3982(5) 0.063(3) Uani 1 1 d . . .
H4A H 0.6197 0.1293 0.4343 0.076 Uiso 1 1 calc R . .
C5 C 0.6478(10) 0.1266(7) 0.3454(5) 0.050(3) Uani 1 1 d . . .
C6 C 0.6039(10) 0.0761(9) 0.2949(6) 0.061(3) Uani 1 1 d . . .
H6A H 0.6463 0.0928 0.2586 0.073 Uiso 1 1 calc R . .
C7 C 0.4998(10) 0.0004(9) 0.2925(5) 0.055(3) Uani 1 1 d . . .
H7A H 0.4733 -0.0327 0.2563 0.065 Uiso 1 1 calc R . .
C8 C 0.6754(8) 0.4986(7) 0.3726(5) 0.043(2) Uani 1 1 d U . .
C9 C 0.5789(9) 0.5801(8) 0.3810(5) 0.047(3) Uani 1 1 d . . .
C10 C 0.4442(10) 0.5536(9) 0.3793(4) 0.049(3) Uani 1 1 d U . .
H10 H 0.3807 0.6090 0.3835 0.058 Uiso 1 1 calc R . .
C11 C 0.4083(9) 0.4414(9) 0.3709(4) 0.051(3) Uani 1 1 d . . .
H11A H 0.3198 0.4220 0.3704 0.061 Uiso 1 1 calc R . .
C12 C 0.5033(9) 0.3584(9) 0.3634(5) 0.052(3) Uani 1 1 d U . .
H12A H 0.4767 0.2845 0.3588 0.063 Uiso 1 1 calc R . .
C13 C 0.6365(9) 0.3833(7) 0.3626(4) 0.0364(18) Uani 1 1 d U . .
C14 C 0.7491(8) 0.3132(8) 0.3547(4) 0.036(2) Uani 1 1 d U . .
C15 C 0.8890(10) 0.1671(10) 0.3324(6) 0.064(3) Uani 1 1 d . . .
H15A H 0.9042 0.1502 0.2898 0.077 Uiso 1 1 calc R . .
H15B H 0.9117 0.1022 0.3567 0.077 Uiso 1 1 calc R . .
C16 C 0.9684(9) 0.2707(9) 0.3524(6) 0.059(3) Uani 1 1 d . . .
H16A H 1.0324 0.2909 0.3210 0.070 Uiso 1 1 calc R . .
C17 C 1.0381(12) 0.2574(10) 0.4149(7) 0.088(5) Uani 1 1 d . . .
H17A H 1.0739 0.3303 0.4266 0.106 Uiso 1 1 calc R . .
C18 C 1.1564(14) 0.1741(13) 0.4058(7) 0.114(6) Uani 1 1 d . . .
H18A H 1.2143 0.2027 0.3750 0.170 Uiso 1 1 calc R . .
H18B H 1.1235 0.1023 0.3934 0.170 Uiso 1 1 calc R . .
H18C H 1.2036 0.1664 0.4434 0.170 Uiso 1 1 calc R . .
C19 C 0.9435(14) 0.2194(13) 0.4648(7) 0.092(4) Uani 1 1 d U . .
H19A H 0.8743 0.2734 0.4690 0.138 Uiso 1 1 calc R . .
H19B H 0.9902 0.2130 0.5026 0.138 Uiso 1 1 calc R . .
H19C H 0.9068 0.1482 0.4541 0.138 Uiso 1 1 calc R . .
C20 C 0.8280(17) 0.7718(11) 0.4551(6) 0.092(5) Uani 1 1 d . . .
C21 C 0.787(3) 0.884(2) 0.4635(12) 0.091(8) Uiso 0.60 1 d P A 1
H21A H 0.8171 0.9110 0.5022 0.136 Uiso 0.60 1 calc PR A 1
H21B H 0.6925 0.8878 0.4623 0.136 Uiso 0.60 1 calc PR A 1
H21C H 0.8224 0.9303 0.4318 0.136 Uiso 0.60 1 calc PR A 1
C21' C 0.721(4) 0.854(3) 0.4809(17) 0.083(10) Uiso 0.40 1 d P A 2
H21D H 0.7514 0.8860 0.5183 0.124 Uiso 0.40 1 calc PR A 2
H21E H 0.6410 0.8131 0.4883 0.124 Uiso 0.40 1 calc PR A 2
H21F H 0.7044 0.9121 0.4519 0.124 Uiso 0.40 1 calc PR A 2
C22 C 0.844(4) 0.696(3) 0.5011(13) 0.100(10) Uiso 0.50 1 d P A 1
H22A H 0.8682 0.7339 0.5379 0.150 Uiso 0.50 1 calc PR A 1
H22B H 0.9128 0.6438 0.4904 0.150 Uiso 0.50 1 calc PR A 1
H22C H 0.7639 0.6554 0.5074 0.150 Uiso 0.50 1 calc PR A 1
C22' C 0.752(4) 0.690(3) 0.5077(17) 0.126(13) Uiso 0.50 1 d P A 2
H22D H 0.7705 0.7177 0.5477 0.188 Uiso 0.50 1 calc PR A 2
H22E H 0.7842 0.6144 0.5043 0.188 Uiso 0.50 1 calc PR A 2
H22F H 0.6591 0.6905 0.5007 0.188 Uiso 0.50 1 calc PR A 2
C23 C 0.7918(13) 0.8072(10) 0.3225(6) 0.071(4) Uani 1 1 d . . .
H23A H 0.7363 0.8706 0.3341 0.085 Uiso 1 1 calc R A .
C24 C 0.9320(12) 0.8510(12) 0.3134(7) 0.086(5) Uani 1 1 d . A .
H24A H 0.9327 0.9052 0.2812 0.130 Uiso 1 1 calc R . .
H24B H 0.9889 0.7899 0.3029 0.130 Uiso 1 1 calc R . .
H24C H 0.9622 0.8852 0.3503 0.130 Uiso 1 1 calc R . .
C25 C 0.7356(15) 0.7569(14) 0.2656(6) 0.101(5) Uani 1 1 d . A .
H25A H 0.7401 0.8105 0.2332 0.151 Uiso 1 1 calc R . .
H25B H 0.6456 0.7365 0.2726 0.151 Uiso 1 1 calc R . .
H25C H 0.7850 0.6916 0.2547 0.151 Uiso 1 1 calc R . .

loop_
_atom_site_aniso_label
_atom_site_aniso_U_11
_atom_site_aniso_U_22
_atom_site_aniso_U_33
_atom_site_aniso_U_23
_atom_site_aniso_U_13
_atom_site_aniso_U_12
Pd1 0.0377(4) 0.0381(4) 0.0776(5) 0.0005(4) -0.0088(5) 0.0021(4)
Cl1 0.0395(14) 0.0664(19) 0.171(4) 0.005(2) -0.004(2) -0.0034(13)
P1 0.0502(15) 0.0455(15) 0.070(2) -0.0110(14) -0.0164(15) 0.0064(13)
O1 0.053(4) 0.051(4) 0.061(4) 0.003(3) 0.010(4) 0.000(4)
O2 0.072(6) 0.090(6) 0.118(8) 0.001(6) 0.000(6) -0.042(5)
N1 0.041(3) 0.042(3) 0.054(4) -0.005(3) 0.005(4) 0.008(3)
N2 0.032(5) 0.049(5) 0.080(7) -0.021(5) -0.009(4) -0.010(4)
C1 0.070(9) 0.115(14) 0.149(16) -0.018(12) 0.000(10) -0.053(9)
C2 0.055(6) 0.055(6) 0.065(7) 0.000(6) 0.001(5) -0.002(6)
C3 0.069(7) 0.093(9) 0.059(7) 0.006(8) 0.005(6) -0.033(8)
C4 0.068(8) 0.080(8) 0.040(7) -0.005(6) -0.006(6) -0.001(7)
C5 0.046(6) 0.032(5) 0.072(7) -0.004(5) -0.012(6) -0.001(5)
C6 0.044(6) 0.044(6) 0.093(9) 0.007(6) 0.009(6) -0.013(5)
C7 0.057(6) 0.051(6) 0.056(7) -0.010(5) 0.004(6) 0.004(5)
C8 0.047(5) 0.036(4) 0.045(5) -0.004(4) -0.002(4) 0.016(3)
C9 0.039(5) 0.050(6) 0.050(7) 0.003(5) 0.011(5) 0.012(4)
C10 0.062(6) 0.055(6) 0.028(5) -0.021(4) 0.002(4) 0.010(5)
C11 0.044(5) 0.070(7) 0.039(5) -0.009(6) 0.007(5) -0.012(5)
C12 0.048(5) 0.056(5) 0.054(6) -0.013(5) 0.008(5) 0.002(4)
C13 0.035(3) 0.039(3) 0.035(4) 0.005(3) -0.003(4) 0.002(3)
C14 0.034(4) 0.046(5) 0.029(5) -0.003(4) -0.010(4) 0.001(4)
C15 0.039(6) 0.068(8) 0.087(9) -0.008(6) -0.004(6) -0.001(5)
C16 0.032(5) 0.061(7) 0.083(9) 0.003(6) -0.003(6) 0.009(5)
C17 0.067(8) 0.035(6) 0.162(15) -0.014(8) -0.024(9) 0.008(6)
C18 0.101(12) 0.102(12) 0.138(14) 0.017(11) -0.056(11) -0.010(10)
C19 0.093(6) 0.098(6) 0.085(6) 0.002(4) -0.004(4) -0.002(4)
C20 0.152(15) 0.063(8) 0.062(8) -0.028(6) -0.038(9) -0.001(9)
C23 0.079(8) 0.048(7) 0.085(10) 0.025(7) 0.005(7) 0.002(6)
C24 0.057(8) 0.066(9) 0.137(14) 0.027(9) -0.002(8) 0.002(7)
C25 0.117(12) 0.127(13) 0.059(9) 0.027(9) -0.034(8) 0.033(11)

loop_
_atom_type_symbol
_atom_type_description
_atom_type_scat_dispersion_real
_atom_type_scat_dispersion_imag
_atom_type_scat_source
C C 0.0033 0.0016 'International Tables Vol C Tables 4.2.6.8 and 6.1.1.4'
Cl Cl 0.1484 0.1585 'International Tables Vol C Tables 4.2.6.8 and 6.1.1.4'
N N 0.0061 0.0033 'International Tables Vol C Tables 4.2.6.8 and 6.1.1.4'
O O 0.0106 0.0060 'International Tables Vol C Tables 4.2.6.8 and 6.1.1.4'
P P 0.1023 0.0942 'International Tables Vol C Tables 4.2.6.8 and 6.1.1.4'
Pd Pd -0.9988 1.0072 'International Tables Vol C Tables 4.2.6.8 and 6.1.1.4'
H H 0.0000 0.0000 'International Tables Vol C Tables 4.2.6.8 and 6.1.1.4'

loop_
_geom_angle_atom_site_label_1
_geom_angle_atom_site_label_2
_geom_angle_atom_site_label_3
_geom_angle
C8 Pd1 N1 79.9(3)
C8 Pd1 P1 80.2(3)
N1 Pd1 P1 159.9(2)
C8 Pd1 Cl1 174.4(3)
N1 Pd1 Cl1 97.1(2)
P1 Pd1 Cl1 103.03(12)
O1 P1 C23 99.6(5)
O1 P1 C20 103.8(6)
C23 P1 C20 107.8(7)
O1 P1 Pd1 107.0(3)
C23 P1 Pd1 119.2(5)
C20 P1 Pd1 116.8(5)
C9 O1 P1 112.6(6)
C2 O2 C1 116.9(10)
C14 N1 C16 108.9(8)
C14 N1 Pd1 112.5(6)
C16 N1 Pd1 138.5(7)
C14 N2 C5 126.5(8)
C14 N2 C15 109.0(8)
C5 N2 C15 124.2(9)
O2 C1 H1A 109.5
O2 C1 H1B 109.5
H1A C1 H1B 109.5
O2 C1 H1C 109.5
H1A C1 H1C 109.5
H1B C1 H1C 109.5
O2 C2 C7 126.0(10)
O2 C2 C3 112.7(10)
C7 C2 C3 121.3(10)
C2 C3 C4 117.9(10)
C2 C3 H3A 121.1
C4 C3 H3A 121.1
C5 C4 C3 122.5(10)
C5 C4 H4A 118.8
C3 C4 H4A 118.8
C6 C5 C4 116.8(10)
C6 C5 N2 120.6(10)
C4 C5 N2 122.5(10)
C5 C6 C7 125.3(11)
C5 C6 H6A 117.4
C7 C6 H6A 117.4
C2 C7 C6 116.2(11)
C2 C7 H7A 121.9
C6 C7 H7A 121.9
C9 C8 C13 119.4(9)
C9 C8 Pd1 122.8(7)
C13 C8 Pd1 117.6(6)
O1 C9 C8 117.3(9)
O1 C9 C10 121.0(8)
C8 C9 C10 121.6(10)
C11 C10 C9 118.2(9)
C11 C10 H10 120.9
C9 C10 H10 120.9
C12 C11 C10 121.0(9)
C12 C11 H11A 119.5
C10 C11 H11A 119.5
C13 C12 C11 121.8(9)
C13 C12 H12A 119.1
C11 C12 H12A 119.1
C12 C13 C14 131.2(8)
C12 C13 C8 117.9(8)
C14 C13 C8 110.9(8)
N1 C14 N2 113.0(8)
N1 C14 C13 118.7(8)
N2 C14 C13 128.4(8)
N2 C15 C16 103.4(8)
N2 C15 H15A 111.1
C16 C15 H15A 111.1
N2 C15 H15B 111.1
C16 C15 H15B 111.1
H15A C15 H15B 109.0
N1 C16 C15 104.0(7)
N1 C16 C17 108.0(9)
C15 C16 C17 114.2(10)
N1 C16 H16A 110.2
C15 C16 H16A 110.2
C17 C16 H16A 110.2
C19 C17 C16 112.2(10)
C19 C17 C18 112.7(12)
C16 C17 C18 107.5(11)
C19 C17 H17A 108.1
C16 C17 H17A 108.1
C18 C17 H17A 108.1
C17 C18 H18A 109.5
C17 C18 H18B 109.5
H18A C18 H18B 109.5
C17 C18 H18C 109.5
H18A C18 H18C 109.5
H18B C18 H18C 109.5
C17 C19 H19A 109.5
C17 C19 H19B 109.5
H19A C19 H19B 109.5
C17 C19 H19C 109.5
H19A C19 H19C 109.5
H19B C19 H19C 109.5
C22 C20 C21 125(2)
C22 C20 C21' 103(2)
C21 C20 C21' 32.6(15)
C22 C20 C22' 34.0(17)
C21 C20 C22' 109(2)
C21' C20 C22' 78(2)
C22 C20 P1 111.6(16)
C21 C20 P1 117.2(14)
C21' C20 P1 114.2(16)
C22' C20 P1 102.1(15)
C20 C21 H21A 109.5
C20 C21 H21B 109.5
H21A C21 H21B 109.5
C20 C21 H21C 109.5
H21A C21 H21C 109.5
H21B C21 H21C 109.5
C20 C21' H21D 109.5
C20 C21' H21E 109.5
H21D C21' H21E 109.5
C20 C21' H21F 109.5
H21D C21' H21F 109.5
H21E C21' H21F 109.5
C20 C22 H22A 109.5
C20 C22 H22B 109.5
H22A C22 H22B 109.5
C20 C22 H22C 109.5
H22A C22 H22C 109.5
H22B C22 H22C 109.5
C20 C22' H22D 109.5
C20 C22' H22E 109.5
H22D C22' H22E 109.5
C20 C22' H22F 109.5
H22D C22' H22F 109.5
H22E C22' H22F 109.5
C25 C23 C24 112.6(13)
C25 C23 P1 108.1(9)
C24 C23 P1 112.4(9)
C25 C23 H23A 107.8
C24 C23 H23A 107.8
P1 C23 H23A 107.8
C23 C24 H24A 109.5
C23 C24 H24B 109.5
H24A C24 H24B 109.5
C23 C24 H24C 109.5
H24A C24 H24C 109.5
H24B C24 H24C 109.5
C23 C25 H25A 109.5
C23 C25 H25B 109.5
H25A C25 H25B 109.5
C23 C25 H25C 109.5
H25A C25 H25C 109.5
H25B C25 H25C 109.5

loop_
_geom_bond_atom_site_label_1
_geom_bond_atom_site_label_2
_geom_bond_distance
Pd1 C8 1.944(9)
Pd1 N1 2.098(7)
Pd1 P1 2.205(3)
Pd1 Cl1 2.391(3)
P1 O1 1.647(8)
P1 C23 1.825(11)
P1 C20 1.849(12)
O1 C9 1.393(12)
O2 C2 1.363(13)
O2 C1 1.445(17)
N1 C14 1.340(11)
N1 C16 1.473(12)
N2 C14 1.371(12)
N2 C5 1.390(12)
N2 C15 1.461(13)
C1 H1A 0.9600
C1 H1B 0.9600
C1 H1C 0.9600
C2 C7 1.370(14)
C2 C3 1.390(15)
C3 C4 1.400(16)
C3 H3A 0.9300
C4 C5 1.352(15)
C4 H4A 0.9300
C5 C6 1.340(15)
C6 C7 1.395(14)
C6 H6A 0.9300
C7 H7A 0.9300
C8 C9 1.396(12)
C8 C13 1.451(12)
C9 C10 1.409(14)
C10 C11 1.402(14)
C10 H10 0.9300
C11 C12 1.395(13)
C11 H11A 0.9300
C12 C13 1.388(13)
C12 H12A 0.9300
C13 C14 1.431(12)
C15 C16 1.543(15)
C15 H15A 0.9700
C15 H15B 0.9700
C16 C17 1.554(18)
C16 H16A 0.9800
C17 C19 1.528(19)
C17 C18 1.576(18)
C17 H17A 0.9800
C18 H18A 0.9600
C18 H18B 0.9600
C18 H18C 0.9600
C19 H19A 0.9600
C19 H19B 0.9600
C19 H19C 0.9600
C20 C22 1.37(3)
C20 C21 1.42(3)
C20 C21' 1.57(4)
C20 C22' 1.70(4)
C21 H21A 0.9600
C21 H21B 0.9600
C21 H21C 0.9600
C21' H21D 0.9600
C21' H21E 0.9600
C21' H21F 0.9600
C22 H22A 0.9600
C22 H22B 0.9600
C22 H22C 0.9600
C22' H22D 0.9600
C22' H22E 0.9600
C22' H22F 0.9600
C23 C25 1.500(18)
C23 C24 1.533(16)
C23 H23A 0.9800
C24 H24A 0.9600
C24 H24B 0.9600
C24 H24C 0.9600
C25 H25A 0.9600
C25 H25B 0.9600
C25 H25C 0.9600
